data_2205690
loop_
_publ_author_name
'Hong-Ping Xiao'
'Qian Shi'
'Ya-Qian Cheng'

_publ_section_title
;<i>catena</i>-Poly[[\m-1,2-di-4-pyridylethylene-\k^2^<i>N</i>,<i>N</i>'-[aqua(2-sulfonatobenzoato-\k^2^<i>O</i>,<i>O</i>')copper(II)]]
 <i>N</i>,<i>N</i>-dimethylformamide]<i></i>
;
_journal_issue 5
_journal_name_full 'Acta Crystallographica Section E'
_journal_page_first m907
_journal_page_last m909
_journal_paper_doi 10.1107/S1600536805011475
_journal_volume 61
_journal_year 2005
_chemical_formula_iupac '[Cu (C12 H8 N2) (C7 H4 S O5) (H2 O)] , C3 H7 N O'
_chemical_formula_moiety 'C19 H16 Cu N2 O6 S , C3 H7 N O'
_chemical_formula_sum 'C22 H23 Cu N3 O7 S'
_chemical_formula_weight 537.03
_chemical_name_systematic
;
catena-Poly[[\m-1,2-di-4-pyridylethylene-\k^2^N,N'-[aqua(2-sulfonatobenzoato-
\k^2^O,O')copper(II)]] N,N-dimethylformamide]
;
_space_group_IT_number 61
_symmetry_cell_setting orthorhombic
_symmetry_space_group_name_Hall '-P 2ac 2ab'
_symmetry_space_group_name_H-M 'P b c a'
_atom_sites_solution_hydrogens geom
_atom_sites_solution_primary direct
_atom_sites_solution_secondary difmap
_audit_creation_method SHELXL97
_cell_angle_alpha 90.00
_cell_angle_beta 90.00
_cell_angle_gamma 90.00
_cell_formula_units_Z 8
_cell_length_a 17.3586(19)
_cell_length_b 9.8854(11)
_cell_length_c 26.324(3)
_cell_measurement_reflns_used 2377
_cell_measurement_temperature 298(2)
_cell_measurement_theta_max 21.83
_cell_measurement_theta_min 2.49
_cell_volume 4517.1(9)
_computing_cell_refinement 'SAINT (Bruker, 2002)'
_computing_data_collection 'SMART (Bruker, 2002)'
_computing_data_reduction SAINT
_computing_molecular_graphics 'XP (Bruker, 2002)'
_computing_publication_material SHELXL97
_computing_structure_refinement 'SHELXL97 (Sheldrick, 1997)'
_computing_structure_solution 'SHELXS97 (Sheldrick, 1997)'
_diffrn_ambient_temperature 298(2)
_diffrn_measured_fraction_theta_full 0.999
_diffrn_measured_fraction_theta_max 0.999
_diffrn_measurement_device_type 'Bruker SMART CCD area-detector'
_diffrn_measurement_method '\f and \w'
_diffrn_radiation_monochromator graphite
_diffrn_radiation_source 'fine-focus sealed tube'
_diffrn_radiation_type MoK\a
_diffrn_radiation_wavelength 0.71073
_diffrn_reflns_av_R_equivalents 0.0713
_diffrn_reflns_av_sigmaI/netI 0.0514
_diffrn_reflns_limit_h_max 20
_diffrn_reflns_limit_h_min -19
_diffrn_reflns_limit_k_max 11
_diffrn_reflns_limit_k_min -11
_diffrn_reflns_limit_l_max 31
_diffrn_reflns_limit_l_min -28
_diffrn_reflns_number 22879
_diffrn_reflns_theta_full 25.30
_diffrn_reflns_theta_max 25.30
_diffrn_reflns_theta_min 1.94
_diffrn_standards_decay_% 0
_diffrn_standards_interval_time 0
_diffrn_standards_number 0
_exptl_absorpt_coefficient_mu 1.110
_exptl_absorpt_correction_T_max 0.8512
_exptl_absorpt_correction_T_min 0.8086
_exptl_absorpt_correction_type multi-scan
_exptl_absorpt_process_details '(SADABS; Bruker, 2002)'
_exptl_crystal_colour blue
_exptl_crystal_density_diffrn 1.579
_exptl_crystal_density_method 'not measured'
_exptl_crystal_description prism
_exptl_crystal_F_000 2216
_exptl_crystal_size_max 0.20
_exptl_crystal_size_mid 0.17
_exptl_crystal_size_min 0.15
_refine_diff_density_max 0.644
_refine_diff_density_min -0.806
_refine_ls_extinction_method none
_refine_ls_goodness_of_fit_ref 1.417
_refine_ls_hydrogen_treatment constr
_refine_ls_matrix_type full
_refine_ls_number_parameters 310
_refine_ls_number_reflns 4102
_refine_ls_number_restraints 2
_refine_ls_restrained_S_all 1.417
_refine_ls_R_factor_all 0.1033
_refine_ls_R_factor_gt 0.0936
_refine_ls_shift/su_max 0.001
_refine_ls_shift/su_mean 0.000
_refine_ls_structure_factor_coef Fsqd
_refine_ls_weighting_details 'calc w = 1/[\s^2^(Fo^2^)+(0.0339P)^2^+17.9772P] where P=(Fo^2^+2Fc^2^)/3'
_refine_ls_weighting_scheme calc
_refine_ls_wR_factor_gt 0.1658
_refine_ls_wR_factor_ref 0.1698
_reflns_number_gt 3679
_reflns_number_total 4102
_reflns_threshold_expression I>2\s(I)
_cod_data_source_file cv6491.cif
_cod_data_source_block I
_cod_depositor_comments
;
The following automatic conversions were performed:
'_symmetry_cell_setting' value 'Orthorhombic' changed to 'orthorhombic'
according to '/home/saulius/struct/CIF-dictionaries/cif_core.dic'
dictionary named 'cif_core.dic' version 2.4.1 from 2010-06-29.

Automatic conversion script
Id: cif_fix_enum 1527 2010-12-29 10:47:43Z saulius 

The following automatic conversions were performed:

'_symmetry_cell_setting' value 'Orthorhombic' changed to
'orthorhombic' according to
/home/saulius/struct/CIF-dictionaries/cif_core.dic dictionary named
'cif_core.dic' version 2.4.1 from 2010-06-29.

Automatic conversion script
Id: cif_fix_values 1715 2011-07-08 13:25:40Z adriana 
;
_cod_database_code 2205690
_cod_database_fobs_code 2205690

loop_
_symmetry_equiv_pos_as_xyz
'x, y, z'
'-x+1/2, -y, z+1/2'
'-x, y+1/2, -z+1/2'
'x+1/2, -y+1/2, -z'
'-x, -y, -z'
'x-1/2, y, -z-1/2'
'x, -y-1/2, z-1/2'
'-x-1/2, y-1/2, z'

loop_
_atom_site_label
_atom_site_fract_x
_atom_site_fract_y
_atom_site_fract_z
_atom_site_U_iso_or_equiv
_atom_site_adp_type
_atom_site_calc_flag
_atom_site_refinement_flags
_atom_site_occupancy
_atom_site_type_symbol
Cu1 0.82253(4) 0.33928(7) 0.86116(3) 0.0179(2) Uani d . 1 Cu
S1 1.00557(9) 0.43566(18) 0.86391(6) 0.0275(4) Uani d . 1 S
O1 0.8217(3) 0.5373(4) 0.85964(15) 0.0258(10) Uani d . 1 O
O2 0.8527(3) 0.7485(5) 0.84165(19) 0.0393(12) Uani d . 1 O
O3 0.9517(2) 0.3240(4) 0.87282(16) 0.0277(10) Uani d . 1 O
O4 0.9936(3) 0.5485(5) 0.89786(17) 0.0381(12) Uani d . 1 O
O5 1.0843(3) 0.3909(6) 0.86131(19) 0.0421(13) Uani d . 1 O
O6 0.8225(3) 0.1377(4) 0.86305(16) 0.0278(10) Uani d D 1 O
H6A 0.8478 0.1117 0.8875 0.042 Uiso calc RD 1 H
H6B 0.7774 0.1138 0.8648 0.042 Uiso d RD 1 H
O7 0.8788(4) 1.0325(6) -0.0525(2) 0.069(2) Uani d . 1 O
N1 0.8035(3) 0.3468(5) 0.93674(18) 0.0220(12) Uani d . 1 N
N2 0.8087(3) 0.1734(5) 1.28618(17) 0.0184(11) Uani d . 1 N
N3 0.9263(4) 0.8753(6) 0.0009(2) 0.0410(16) Uani d . 1 N
C1 0.8507(4) 0.4210(7) 0.9654(2) 0.0241(14) Uani d . 1 C
H1 0.8831 0.4830 0.9496 0.029 Uiso calc R 1 H
C2 0.8534(4) 0.4095(7) 1.0176(2) 0.0269(15) Uani d . 1 C
H2 0.8870 0.4632 1.0363 0.032 Uiso calc R 1 H
C3 0.8057(4) 0.3173(7) 1.0423(2) 0.0234(14) Uani d . 1 C
C4 0.7549(4) 0.2448(7) 1.0124(2) 0.0278(15) Uani d . 1 C
H4 0.7203 0.1849 1.0273 0.033 Uiso calc R 1 H
C5 0.7560(4) 0.2616(7) 0.9603(2) 0.0256(15) Uani d . 1 C
H5 0.7218 0.2111 0.9408 0.031 Uiso calc R 1 H
C6 0.8138(4) 0.3005(7) 1.0972(2) 0.0311(16) Uani d . 1 C
H6 0.8502 0.3552 1.1130 0.037 Uiso calc R 1 H
C7 0.7755(4) 0.2169(7) 1.1268(2) 0.0282(16) Uani d . 1 C
H7 0.7373 0.1643 1.1119 0.034 Uiso calc R 1 H
C8 0.7886(4) 0.2006(6) 1.1814(2) 0.0225(14) Uani d . 1 C
C9 0.7413(4) 0.1178(6) 1.2098(2) 0.0209(14) Uani d . 1 C
H9 0.7019 0.0695 1.1942 0.025 Uiso calc R 1 H
C10 0.7527(4) 0.1068(6) 1.2617(2) 0.0215(14) Uani d . 1 C
H10 0.7201 0.0510 1.2803 0.026 Uiso calc R 1 H
C11 0.8559(4) 0.2495(7) 1.2585(2) 0.0250(14) Uani d . 1 C
H11 0.8960 0.2942 1.2749 0.030 Uiso calc R 1 H
C12 0.8485(4) 0.2654(7) 1.2071(2) 0.0279(15) Uani d . 1 C
H12 0.8832 0.3192 1.1894 0.034 Uiso calc R 1 H
C13 0.8626(4) 0.6281(6) 0.8357(2) 0.0201(13) Uani d . 1 C
C14 0.9173(4) 0.5780(6) 0.7944(2) 0.0247(15) Uani d . 1 C
C15 0.9807(4) 0.4951(6) 0.8019(2) 0.0219(14) Uani d . 1 C
C16 1.0242(4) 0.4525(7) 0.7606(2) 0.0310(16) Uani d . 1 C
H16 1.0667 0.3970 0.7659 0.037 Uiso calc R 1 H
C17 1.0055(5) 0.4907(8) 0.7122(3) 0.0391(19) Uani d . 1 C
H17 1.0348 0.4601 0.6850 0.047 Uiso calc R 1 H
C18 0.9438(5) 0.5739(8) 0.7040(3) 0.040(2) Uani d . 1 C
H18 0.9314 0.6019 0.6713 0.048 Uiso calc R 1 H
C19 0.9001(4) 0.6160(7) 0.7451(3) 0.0335(17) Uani d . 1 C
H19 0.8577 0.6716 0.7393 0.040 Uiso calc R 1 H
C20 0.9053(6) 0.9470(10) 0.0464(3) 0.066(3) Uani d . 1 C
H20A 0.8861 1.0350 0.0376 0.098 Uiso calc R 1 H
H20B 0.9498 0.9564 0.0678 0.098 Uiso calc R 1 H
H20C 0.8661 0.8974 0.0641 0.098 Uiso calc R 1 H
C21 0.9677(6) 0.7490(9) 0.0065(4) 0.076(3) Uani d . 1 C
H21A 1.0182 0.7666 0.0198 0.113 Uiso calc R 1 H
H21B 0.9721 0.7055 -0.0260 0.113 Uiso calc R 1 H
H21C 0.9402 0.6910 0.0295 0.113 Uiso calc R 1 H
C22 0.9097(5) 0.9246(9) -0.0446(3) 0.048(2) Uani d . 1 C
H22 0.9229 0.8724 -0.0727 0.058 Uiso calc R 1 H

loop_
_atom_site_aniso_label
_atom_site_aniso_U_11
_atom_site_aniso_U_22
_atom_site_aniso_U_33
_atom_site_aniso_U_12
_atom_site_aniso_U_13
_atom_site_aniso_U_23
Cu1 0.0227(4) 0.0212(4) 0.0100(4) 0.0004(3) -0.0006(3) 0.0002(3)
S1 0.0189(8) 0.0389(9) 0.0246(8) -0.0022(7) -0.0028(7) 0.0016(8)
O1 0.031(2) 0.025(2) 0.021(2) 0.003(2) 0.002(2) 0.0008(19)
O2 0.051(3) 0.022(3) 0.045(3) 0.002(2) 0.010(2) -0.002(2)
O3 0.026(2) 0.032(3) 0.025(2) -0.001(2) -0.0033(19) 0.007(2)
O4 0.037(3) 0.050(3) 0.027(3) -0.010(3) -0.003(2) -0.006(2)
O5 0.019(2) 0.064(3) 0.043(3) 0.002(2) -0.003(2) 0.008(3)
O6 0.029(2) 0.025(2) 0.029(2) -0.003(2) -0.006(2) 0.002(2)
O7 0.084(5) 0.056(4) 0.067(4) 0.010(4) -0.035(4) 0.024(3)
N1 0.023(3) 0.031(3) 0.012(2) 0.001(2) 0.002(2) 0.004(2)
N2 0.018(3) 0.023(3) 0.014(2) -0.001(2) -0.001(2) 0.000(2)
N3 0.044(4) 0.042(4) 0.037(4) 0.004(3) -0.005(3) 0.013(3)
C1 0.028(4) 0.029(4) 0.015(3) -0.005(3) -0.001(3) 0.002(3)
C2 0.035(4) 0.031(4) 0.015(3) -0.004(3) -0.004(3) -0.002(3)
C3 0.022(4) 0.031(4) 0.017(3) -0.001(3) 0.000(3) 0.002(3)
C4 0.025(4) 0.041(4) 0.017(3) -0.007(3) 0.002(3) 0.007(3)
C5 0.023(3) 0.038(4) 0.016(3) -0.004(3) 0.001(3) 0.002(3)
C6 0.034(4) 0.040(4) 0.020(3) -0.007(3) -0.006(3) -0.001(3)
C7 0.030(4) 0.050(4) 0.004(3) -0.008(3) -0.003(2) 0.004(3)
C8 0.028(4) 0.021(3) 0.018(3) 0.001(3) -0.004(3) 0.001(3)
C9 0.020(3) 0.023(3) 0.019(3) -0.001(3) -0.006(3) -0.002(3)
C10 0.021(3) 0.025(3) 0.018(3) -0.006(3) 0.006(3) 0.004(3)
C11 0.022(3) 0.032(4) 0.022(3) -0.005(3) -0.003(3) -0.001(3)
C12 0.032(4) 0.031(4) 0.021(3) -0.014(3) 0.001(3) 0.007(3)
C13 0.024(3) 0.017(3) 0.020(3) 0.003(3) -0.002(3) 0.003(3)
C14 0.023(4) 0.027(4) 0.024(3) -0.008(3) 0.002(3) 0.006(3)
C15 0.019(3) 0.027(3) 0.020(3) -0.012(3) 0.003(3) 0.001(3)
C16 0.026(4) 0.037(4) 0.031(4) -0.008(3) 0.006(3) -0.002(3)
C17 0.049(5) 0.045(5) 0.024(4) -0.009(4) 0.017(3) -0.009(3)
C18 0.060(6) 0.041(5) 0.020(4) -0.012(4) 0.001(3) 0.009(3)
C19 0.039(4) 0.030(4) 0.032(4) 0.000(3) -0.002(3) 0.008(3)
C20 0.062(6) 0.077(7) 0.059(6) -0.013(5) 0.004(5) -0.001(5)
C21 0.083(8) 0.045(6) 0.099(8) 0.018(5) -0.016(6) 0.010(6)
C22 0.044(5) 0.059(6) 0.042(5) -0.011(4) -0.011(4) 0.007(4)

loop_
_atom_type_symbol
_atom_type_description
_atom_type_scat_dispersion_real
_atom_type_scat_dispersion_imag
_atom_type_scat_source
C C 0.0033 0.0016 'International Tables Vol C Tables 4.2.6.8 and 6.1.1.4'
H H 0.0000 0.0000 'International Tables Vol C Tables 4.2.6.8 and 6.1.1.4'
N N 0.0061 0.0033 'International Tables Vol C Tables 4.2.6.8 and 6.1.1.4'
O O 0.0106 0.0060 'International Tables Vol C Tables 4.2.6.8 and 6.1.1.4'
S S 0.1246 0.1234 'International Tables Vol C Tables 4.2.6.8 and 6.1.1.4'
Cu Cu 0.3201 1.2651 'International Tables Vol C Tables 4.2.6.8 and 6.1.1.4'

loop_
_geom_angle_atom_site_label_1
_geom_angle_atom_site_label_2
_geom_angle_atom_site_label_3
_geom_angle_site_symmetry_1
_geom_angle_site_symmetry_3
_geom_angle
_geom_angle_publ_flag
O1 Cu1 N2 . 7_565 92.38(19) yes
O1 Cu1 O6 . . 179.47(19) yes
N2 Cu1 O6 7_565 . 87.82(19) yes
O1 Cu1 N1 . . 88.98(19) yes
N2 Cu1 N1 7_565 . 163.59(19) yes
O6 Cu1 N1 . . 90.7(2) yes
O1 Cu1 O3 . . 94.43(18) yes
N2 Cu1 O3 7_565 . 104.44(17) yes
O6 Cu1 O3 . . 86.00(17) yes
N1 Cu1 O3 . . 91.76(18) yes
O5 S1 O4 . . 113.8(3) ?
O5 S1 O3 . . 112.5(3) ?
O4 S1 O3 . . 113.0(3) ?
O5 S1 C15 . . 106.7(3) ?
O4 S1 C15 . . 106.1(3) ?
O3 S1 C15 . . 103.9(3) ?
C13 O1 Cu1 . . 133.8(4) ?
S1 O3 Cu1 . . 124.0(3) ?
Cu1 O6 H6A . . 109.5 ?
Cu1 O6 H6B . . 106.9 ?
H6A O6 H6B . . 112.2 ?
C5 N1 C1 . . 117.7(5) ?
C5 N1 Cu1 . . 122.5(4) ?
C1 N1 Cu1 . . 118.5(4) ?
C11 N2 C10 . . 117.5(5) ?
C11 N2 Cu1 . 7_566 120.3(4) ?
C10 N2 Cu1 . 7_566 122.2(4) ?
C22 N3 C20 . . 121.1(7) ?
C22 N3 C21 . . 121.2(8) ?
C20 N3 C21 . . 117.7(7) ?
N1 C1 C2 . . 122.6(6) ?
N1 C1 H1 . . 118.7 ?
C2 C1 H1 . . 118.7 ?
C1 C2 C3 . . 119.9(6) ?
C1 C2 H2 . . 120.0 ?
C3 C2 H2 . . 120.0 ?
C4 C3 C2 . . 116.9(6) ?
C4 C3 C6 . . 124.4(6) ?
C2 C3 C6 . . 118.6(6) ?
C5 C4 C3 . . 119.6(6) ?
C5 C4 H4 . . 120.2 ?
C3 C4 H4 . . 120.2 ?
N1 C5 C4 . . 123.1(6) ?
N1 C5 H5 . . 118.4 ?
C4 C5 H5 . . 118.4 ?
C7 C6 C3 . . 127.5(6) ?
C7 C6 H6 . . 116.3 ?
C3 C6 H6 . . 116.3 ?
C6 C7 C8 . . 124.9(6) ?
C6 C7 H7 . . 117.6 ?
C8 C7 H7 . . 117.6 ?
C9 C8 C12 . . 116.9(6) ?
C9 C8 C7 . . 120.3(6) ?
C12 C8 C7 . . 122.8(6) ?
C8 C9 C10 . . 119.7(6) ?
C8 C9 H9 . . 120.1 ?
C10 C9 H9 . . 120.1 ?
N2 C10 C9 . . 122.7(6) ?
N2 C10 H10 . . 118.7 ?
C9 C10 H10 . . 118.7 ?
N2 C11 C12 . . 123.3(6) ?
N2 C11 H11 . . 118.4 ?
C12 C11 H11 . . 118.4 ?
C11 C12 C8 . . 119.8(6) ?
C11 C12 H12 . . 120.1 ?
C8 C12 H12 . . 120.1 ?
O2 C13 O1 . . 122.3(6) ?
O2 C13 C14 . . 120.0(6) ?
O1 C13 C14 . . 117.3(5) ?
C19 C14 C15 . . 117.7(6) ?
C19 C14 C13 . . 116.5(6) ?
C15 C14 C13 . . 125.8(5) ?
C14 C15 C16 . . 119.9(6) ?
C14 C15 S1 . . 121.1(5) ?
C16 C15 S1 . . 119.0(5) ?
C17 C16 C15 . . 121.2(7) ?
C17 C16 H16 . . 119.4 ?
C15 C16 H16 . . 119.4 ?
C16 C17 C18 . . 119.9(7) ?
C16 C17 H17 . . 120.0 ?
C18 C17 H17 . . 120.0 ?
C17 C18 C19 . . 119.2(7) ?
C17 C18 H18 . . 120.4 ?
C19 C18 H18 . . 120.4 ?
C18 C19 C14 . . 122.1(7) ?
C18 C19 H19 . . 118.9 ?
C14 C19 H19 . . 118.9 ?
N3 C20 H20A . . 109.5 ?
N3 C20 H20B . . 109.5 ?
H20A C20 H20B . . 109.5 ?
N3 C20 H20C . . 109.5 ?
H20A C20 H20C . . 109.5 ?
H20B C20 H20C . . 109.5 ?
N3 C21 H21A . . 109.5 ?
N3 C21 H21B . . 109.5 ?
H21A C21 H21B . . 109.5 ?
N3 C21 H21C . . 109.5 ?
H21A C21 H21C . . 109.5 ?
H21B C21 H21C . . 109.5 ?
O7 C22 N3 . . 125.1(9) ?
O7 C22 H22 . . 117.5 ?
N3 C22 H22 . . 117.5 ?

loop_
_geom_bond_atom_site_label_1
_geom_bond_atom_site_label_2
_geom_bond_site_symmetry_2
_geom_bond_distance
_geom_bond_publ_flag
Cu1 O1 . 1.958(4) yes
Cu1 N2 7_565 1.992(5) yes
Cu1 O6 . 1.993(4) yes
Cu1 N1 . 2.018(5) yes
Cu1 O3 . 2.268(4) yes
S1 O5 . 1.438(5) ?
S1 O4 . 1.444(5) ?
S1 O3 . 1.466(5) ?
S1 C15 . 1.787(6) ?
O1 C13 . 1.307(7) yes
O2 C13 . 1.212(7) yes
O6 H6A . 0.8200 ?
O6 H6B . 0.8189 ?
O7 C22 . 1.212(10) ?
N1 C5 . 1.333(8) ?
N1 C1 . 1.334(8) ?
N2 C11 . 1.331(8) ?
N2 C10 . 1.339(8) ?
N2 Cu1 7_566 1.992(5) ?
N3 C22 . 1.325(9) ?
N3 C20 . 1.439(10) ?
N3 C21 . 1.449(10) ?
C1 C2 . 1.380(8) ?
C1 H1 . 0.9300 ?
C2 C3 . 1.392(9) ?
C2 H2 . 0.9300 ?
C3 C4 . 1.382(9) ?
C3 C6 . 1.461(8) ?
C4 C5 . 1.381(8) ?
C4 H4 . 0.9300 ?
C5 H5 . 0.9300 ?
C6 C7 . 1.316(9) ?
C6 H6 . 0.9300 ?
C7 C8 . 1.465(8) ?
C7 H7 . 0.9300 ?
C8 C9 . 1.380(9) ?
C8 C12 . 1.395(9) ?
C9 C10 . 1.385(8) ?
C9 H9 . 0.9300 ?
C10 H10 . 0.9300 ?
C11 C12 . 1.367(9) ?
C11 H11 . 0.9300 ?
C12 H12 . 0.9300 ?
C13 C14 . 1.525(9) ?
C14 C19 . 1.385(9) ?
C14 C15 . 1.387(9) ?
C15 C16 . 1.390(9) ?
C16 C17 . 1.365(10) ?
C16 H16 . 0.9300 ?
C17 C18 . 1.368(11) ?
C17 H17 . 0.9300 ?
C18 C19 . 1.384(10) ?
C18 H18 . 0.9300 ?
C19 H19 . 0.9300 ?
C20 H20A . 0.9600 ?
C20 H20B . 0.9600 ?
C20 H20C . 0.9600 ?
C21 H21A . 0.9600 ?
C21 H21B . 0.9600 ?
C21 H21C . 0.9600 ?
C22 H22 . 0.9300 ?

loop_
_geom_hbond_atom_site_label_D
_geom_hbond_atom_site_label_H
_geom_hbond_atom_site_label_A
_geom_hbond_site_symmetry_A
_geom_hbond_distance_DH
_geom_hbond_distance_HA
_geom_hbond_distance_DA
_geom_hbond_angle_DHA
O6 H6B O1 8_755 0.82 1.88 2.693(6) 170.0
O6 H6A O7 1_546 0.82 1.84 2.642(7) 164.0
